data_4071397
loop_
_publ_author_name
'Randoll, S\"oren'
'Jones, Peter G.'
'Tamm, Matthias'

_publ_section_title
;
 Chromium Complexes with Me2Si-Bridged Cyclopentadienyl-imidazolin-2-imine
 Ligands: Synthesis, Structure, and Use in Ethylene Polymerization
 Catalysis
;
_journal_issue 13
_journal_name_full Organometallics
_journal_page_first 3232
_journal_paper_doi 10.1021/om800145z
_journal_volume 27
_journal_year 2008
_chemical_formula_sum 'C22 H32 Cl2 Cr N3 Si'
_chemical_formula_weight 489.50
_chemical_name_systematic
; 
 ? 
;
_space_group_IT_number 14
_symmetry_cell_setting monoclinic
_symmetry_space_group_name_Hall '-P 2ybc'
_symmetry_space_group_name_H-M 'P 1 21/c 1'
_atom_sites_solution_hydrogens geom
_atom_sites_solution_primary direct
_atom_sites_solution_secondary difmap
_audit_creation_method SHELXL-97
_cell_angle_alpha 90.00
_cell_angle_beta 91.220(3)
_cell_angle_gamma 90.00
_cell_formula_units_Z 8
_cell_length_a 9.6270(4)
_cell_length_b 27.1476(14)
_cell_length_c 18.3241(10)
_cell_measurement_reflns_used 9857
_cell_measurement_temperature 100(2)
_cell_measurement_theta_max 26.27
_cell_measurement_theta_min 2.22
_cell_volume 4787.9(4)
_computing_cell_refinement 'Bruker APEX2'
_computing_data_collection 'Bruker APEX2'
_computing_data_reduction 'Bruker APEX2'
_computing_molecular_graphics 'Bruker SHELXTL'
_computing_publication_material 'SHELXL-97 (Sheldrick, 1997)'
_computing_structure_refinement 'SHELXL-97 (Sheldrick, 1997)'
_computing_structure_solution 'SHELXS-97 (Sheldrick, 1990)'
_diffrn_ambient_temperature 100(2)
_diffrn_measured_fraction_theta_full 0.999
_diffrn_measured_fraction_theta_max 0.999
_diffrn_measurement_device_type 'Bruker APEX2 CCD area detector'
_diffrn_measurement_method 'phi and omega scans'
_diffrn_radiation_monochromator graphite
_diffrn_radiation_source 'fine-focus sealed tube'
_diffrn_radiation_type MoK\a
_diffrn_radiation_wavelength 0.71073
_diffrn_reflns_av_R_equivalents 0.1077
_diffrn_reflns_av_sigmaI/netI 0.0679
_diffrn_reflns_limit_h_max 12
_diffrn_reflns_limit_h_min -12
_diffrn_reflns_limit_k_max 33
_diffrn_reflns_limit_k_min -33
_diffrn_reflns_limit_l_max 22
_diffrn_reflns_limit_l_min -22
_diffrn_reflns_number 102684
_diffrn_reflns_theta_full 26.00
_diffrn_reflns_theta_max 26.37
_diffrn_reflns_theta_min 2.25
_exptl_absorpt_coefficient_mu 0.765
_exptl_absorpt_correction_T_max 0.9886
_exptl_absorpt_correction_T_min 0.8640
_exptl_absorpt_correction_type multi-scan
_exptl_absorpt_process_details SADABS
_exptl_crystal_colour blue-green
_exptl_crystal_density_diffrn 1.358
_exptl_crystal_density_meas ?
_exptl_crystal_density_method 'not measured'
_exptl_crystal_description plate
_exptl_crystal_F_000 2056
_exptl_crystal_size_max 0.35
_exptl_crystal_size_mid 0.15
_exptl_crystal_size_min 0.02
_refine_diff_density_max 0.925
_refine_diff_density_min -0.557
_refine_diff_density_rms 0.093
_refine_ls_extinction_method none
_refine_ls_goodness_of_fit_ref 1.064
_refine_ls_hydrogen_treatment 'rigid methyls, others riding'
_refine_ls_matrix_type full
_refine_ls_number_parameters 539
_refine_ls_number_reflns 9771
_refine_ls_number_restraints 0
_refine_ls_restrained_S_all 1.064
_refine_ls_R_factor_all 0.0957
_refine_ls_R_factor_gt 0.0427
_refine_ls_shift/su_max 0.001
_refine_ls_shift/su_mean 0.000
_refine_ls_structure_factor_coef Fsqd
_refine_ls_weighting_details 'calc w=1/[\s^2^(Fo^2^)+(0.0277P)^2^+7.9767P] where P=(Fo^2^+2Fc^2^)/3'
_refine_ls_weighting_scheme calc
_refine_ls_wR_factor_gt 0.0819
_refine_ls_wR_factor_ref 0.1016
_reflns_number_gt 6334
_reflns_number_total 9771
_reflns_threshold_expression >2sigma(I)
_cod_data_source_file om800145z-file001.cif
_cod_data_source_block sran18d
_cod_depositor_comments
;
The following automatic conversions were performed:

'_symmetry_cell_setting' value 'Monoclinic' changed to 'monoclinic'
according to /home/saulius/struct/CIF-dictionaries/cif_core.dic
dictionary named 'cif_core.dic' version 2.4.1 from 2010-06-29.

Automatic conversion script
Id: cif_fix_values 1715 2011-07-08 13:25:40Z adriana 

The following automatic conversions were performed:

'_exptl_crystal_density_meas' value 'not measured' was changed to '?'
- the value is perceived as not measured.

Automatic conversion script
Id: cif_fix_values 3008 2015-01-20 13:52:24Z robertas 
;
_cod_original_sg_symbol_H-M 'P 21/c'
_cod_database_code 4071397

loop_
_symmetry_equiv_pos_as_xyz
'x, y, z'
'-x, y+1/2, -z+1/2'
'-x, -y, -z'
'x, -y-1/2, z-1/2'

loop_
_atom_site_label
_atom_site_type_symbol
_atom_site_fract_x
_atom_site_fract_y
_atom_site_fract_z
_atom_site_U_iso_or_equiv
_atom_site_adp_type
_atom_site_occupancy
_atom_site_symmetry_multiplicity
_atom_site_calc_flag
_atom_site_refinement_flags
Cr1 Cr 0.30581(6) 0.601825(19) 0.03630(3) 0.01326(13) Uani 1 1 d .
Cr2 Cr 0.18915(6) 0.389596(19) 0.61379(3) 0.01340(13) Uani 1 1 d .
Si1 Si 0.18185(10) 0.55009(3) -0.08507(5) 0.0165(2) Uani 1 1 d .
Si2 Si 0.30077(11) 0.44033(4) 0.49072(5) 0.0205(2) Uani 1 1 d .
Cl1 Cl 0.53996(9) 0.60189(3) 0.01552(5) 0.02028(19) Uani 1 1 d .
Cl2 Cl 0.28703(9) 0.68017(3) 0.08159(4) 0.01701(18) Uani 1 1 d .
Cl3 Cl -0.04672(9) 0.38759(3) 0.59447(5) 0.02045(19) Uani 1 1 d .
Cl4 Cl 0.21671(9) 0.31263(3) 0.66232(4) 0.01684(18) Uani 1 1 d .
N1 N 0.2386(3) 0.60973(10) -0.07111(13) 0.0130(6) Uani 1 1 d .
N2 N 0.3484(3) 0.65633(10) -0.16670(13) 0.0122(6) Uani 1 1 d .
N3 N 0.1719(3) 0.69033(10) -0.11395(13) 0.0116(6) Uani 1 1 d .
N4 N 0.2470(3) 0.38110(10) 0.50636(14) 0.0144(6) Uani 1 1 d .
N5 N 0.1348(3) 0.33258(10) 0.41088(14) 0.0141(6) Uani 1 1 d .
N6 N 0.3205(3) 0.30159(10) 0.46322(14) 0.0131(6) Uani 1 1 d .
C1 C 0.2529(3) 0.64909(11) -0.11426(16) 0.0104(7) Uani 1 1 d .
C2 C 0.3245(4) 0.70162(12) -0.20055(17) 0.0151(7) Uani 1 1 d .
C3 C 0.2157(3) 0.72277(12) -0.16751(16) 0.0131(7) Uani 1 1 d .
C4 C 0.4516(4) 0.61815(13) -0.18477(18) 0.0186(8) Uani 1 1 d .
H4 H 0.4455 0.5922 -0.1462 0.022 Uiso 1 1 calc R
C5 C 0.4134(4) 0.59329(14) -0.25688(19) 0.0292(9) Uani 1 1 d .
H5A H 0.3161 0.5827 -0.2562 0.044 Uiso 1 1 calc R
H5B H 0.4734 0.5646 -0.2638 0.044 Uiso 1 1 calc R
H5C H 0.4261 0.6166 -0.2970 0.044 Uiso 1 1 calc R
C6 C 0.6000(4) 0.63741(15) -0.1817(2) 0.0320(10) Uani 1 1 d .
H6A H 0.6146 0.6597 -0.2229 0.048 Uiso 1 1 calc R
H6B H 0.6649 0.6097 -0.1845 0.048 Uiso 1 1 calc R
H6C H 0.6162 0.6552 -0.1358 0.048 Uiso 1 1 calc R
C7 C 0.4129(4) 0.72293(14) -0.25907(18) 0.0232(8) Uani 1 1 d .
H7A H 0.3637 0.7504 -0.2827 0.035 Uiso 1 1 calc R
H7B H 0.4323 0.6975 -0.2954 0.035 Uiso 1 1 calc R
H7C H 0.5006 0.7348 -0.2373 0.035 Uiso 1 1 calc R
C8 C 0.1535(4) 0.77231(12) -0.18097(18) 0.0169(7) Uani 1 1 d .
H8A H 0.1842 0.7950 -0.1423 0.025 Uiso 1 1 calc R
H8B H 0.0519 0.7697 -0.1812 0.025 Uiso 1 1 calc R
H8C H 0.1834 0.7848 -0.2283 0.025 Uiso 1 1 calc R
C9 C 0.0502(3) 0.69407(12) -0.06594(17) 0.0142(7) Uani 1 1 d .
H9 H 0.0614 0.6679 -0.0279 0.017 Uiso 1 1 calc R
C10 C 0.0435(4) 0.74316(12) -0.02574(18) 0.0194(8) Uani 1 1 d .
H10A H 0.1363 0.7519 -0.0069 0.029 Uiso 1 1 calc R
H10B H -0.0205 0.7404 0.0149 0.029 Uiso 1 1 calc R
H10C H 0.0103 0.7688 -0.0595 0.029 Uiso 1 1 calc R
C11 C -0.0835(3) 0.68284(13) -0.10828(19) 0.0196(8) Uani 1 1 d .
H11A H -0.1038 0.7097 -0.1426 0.029 Uiso 1 1 calc R
H11B H -0.1600 0.6796 -0.0742 0.029 Uiso 1 1 calc R
H11C H -0.0728 0.6520 -0.1354 0.029 Uiso 1 1 calc R
C12 C 0.0145(4) 0.54631(14) -0.1382(2) 0.0275(9) Uani 1 1 d .
H12A H -0.0600 0.5608 -0.1097 0.041 Uiso 1 1 calc R
H12B H -0.0073 0.5117 -0.1486 0.041 Uiso 1 1 calc R
H12C H 0.0231 0.5644 -0.1842 0.041 Uiso 1 1 calc R
C13 C 0.3079(4) 0.50655(13) -0.12437(19) 0.0276(9) Uani 1 1 d .
H13A H 0.3121 0.5117 -0.1772 0.041 Uiso 1 1 calc R
H13B H 0.2784 0.4727 -0.1146 0.041 Uiso 1 1 calc R
H13C H 0.4000 0.5122 -0.1021 0.041 Uiso 1 1 calc R
C14 C 0.1766(4) 0.53690(12) 0.01535(18) 0.0161(7) Uani 1 1 d .
C15 C 0.2956(4) 0.52046(12) 0.05536(18) 0.0165(7) Uani 1 1 d .
H15 H 0.3636 0.4985 0.0372 0.020 Uiso 1 1 calc R
C16 C 0.2985(4) 0.54126(12) 0.12565(18) 0.0171(8) Uani 1 1 d .
H16 H 0.3710 0.5378 0.1612 0.021 Uiso 1 1 calc R
C17 C 0.1731(4) 0.56860(12) 0.13410(17) 0.0165(8) Uani 1 1 d .
C18 C 0.1180(4) 0.59564(13) 0.19293(19) 0.0229(8) Uani 1 1 d .
H18 H 0.1644 0.5961 0.2392 0.028 Uiso 1 1 calc R
C19 C -0.0031(4) 0.62109(14) 0.1818(2) 0.0286(9) Uani 1 1 d .
H19 H -0.0394 0.6401 0.2205 0.034 Uiso 1 1 calc R
C20 C -0.0756(4) 0.61973(14) 0.1139(2) 0.0281(9) Uani 1 1 d .
H20 H -0.1599 0.6377 0.1082 0.034 Uiso 1 1 calc R
C21 C -0.0278(4) 0.59339(13) 0.05638(19) 0.0198(8) Uani 1 1 d .
H21 H -0.0783 0.5927 0.0113 0.024 Uiso 1 1 calc R
C22 C 0.0988(4) 0.56701(12) 0.06497(17) 0.0156(7) Uani 1 1 d .
C23 C 0.2348(3) 0.34101(12) 0.46339(17) 0.0124(7) Uani 1 1 d .
C24 C 0.1629(4) 0.28780(12) 0.37643(17) 0.0155(7) Uani 1 1 d .
C25 C 0.2775(3) 0.26846(12) 0.40848(17) 0.0138(7) Uani 1 1 d .
C26 C 0.0246(4) 0.36922(12) 0.39374(18) 0.0182(8) Uani 1 1 d .
H26 H 0.0338 0.3960 0.4310 0.022 Uiso 1 1 calc R
C27 C 0.0471(4) 0.39281(14) 0.31960(19) 0.0286(9) Uani 1 1 d .
H27A H 0.1450 0.4021 0.3155 0.043 Uiso 1 1 calc R
H27B H -0.0113 0.4222 0.3146 0.043 Uiso 1 1 calc R
H27C H 0.0222 0.3693 0.2810 0.043 Uiso 1 1 calc R
C28 C -0.1200(4) 0.34758(15) 0.4009(2) 0.0278(9) Uani 1 1 d .
H28A H -0.1362 0.3230 0.3624 0.042 Uiso 1 1 calc R
H28B H -0.1892 0.3739 0.3961 0.042 Uiso 1 1 calc R
H28C H -0.1277 0.3318 0.4488 0.042 Uiso 1 1 calc R
C29 C 0.0714(4) 0.26531(14) 0.31860(19) 0.0230(8) Uani 1 1 d .
H29A H 0.1226 0.2394 0.2934 0.035 Uiso 1 1 calc R
H29B H 0.0426 0.2907 0.2834 0.035 Uiso 1 1 calc R
H29C H -0.0109 0.2511 0.3410 0.035 Uiso 1 1 calc R
C30 C 0.3496(4) 0.22168(12) 0.39175(19) 0.0197(8) Uani 1 1 d .
H30A H 0.3310 0.1975 0.4300 0.030 Uiso 1 1 calc R
H30B H 0.4498 0.2276 0.3896 0.030 Uiso 1 1 calc R
H30C H 0.3155 0.2090 0.3446 0.030 Uiso 1 1 calc R
C31 C 0.4434(3) 0.29813(13) 0.51357(18) 0.0164(8) Uani 1 1 d .
H31 H 0.4319 0.3240 0.5518 0.020 Uiso 1 1 calc R
C32 C 0.4512(4) 0.24877(13) 0.55304(18) 0.0199(8) Uani 1 1 d .
H32A H 0.3595 0.2404 0.5717 0.030 Uiso 1 1 calc R
H32B H 0.5184 0.2510 0.5938 0.030 Uiso 1 1 calc R
H32C H 0.4807 0.2232 0.5190 0.030 Uiso 1 1 calc R
C33 C 0.5763(4) 0.30997(14) 0.47433(19) 0.0224(8) Uani 1 1 d .
H33A H 0.5982 0.2830 0.4409 0.034 Uiso 1 1 calc R
H33B H 0.6525 0.3140 0.5101 0.034 Uiso 1 1 calc R
H33C H 0.5641 0.3406 0.4465 0.034 Uiso 1 1 calc R
C34 C 0.1734(5) 0.48232(14) 0.4463(2) 0.0369(11) Uani 1 1 d .
H34A H 0.1723 0.4768 0.3934 0.055 Uiso 1 1 calc R
H34B H 0.1996 0.5165 0.4566 0.055 Uiso 1 1 calc R
H34C H 0.0808 0.4759 0.4653 0.055 Uiso 1 1 calc R
C35 C 0.4645(5) 0.44400(15) 0.4399(2) 0.0398(12) Uani 1 1 d .
H35A H 0.5405 0.4299 0.4696 0.060 Uiso 1 1 calc R
H35B H 0.4853 0.4785 0.4291 0.060 Uiso 1 1 calc R
H35C H 0.4545 0.4255 0.3942 0.060 Uiso 1 1 calc R
C36 C 0.3099(4) 0.45548(12) 0.59023(18) 0.0174(8) Uani 1 1 d .
C37 C 0.1933(4) 0.47086(12) 0.63032(18) 0.0188(8) Uani 1 1 d .
H37 H 0.1214 0.4917 0.6118 0.023 Uiso 1 1 calc R
C38 C 0.1986(4) 0.45110(12) 0.70133(18) 0.0180(8) Uani 1 1 d .
H38 H 0.1291 0.4543 0.7370 0.022 Uiso 1 1 calc R
C39 C 0.3280(4) 0.42532(12) 0.71013(17) 0.0163(7) Uani 1 1 d .
C40 C 0.3898(4) 0.39914(13) 0.76947(19) 0.0215(8) Uani 1 1 d .
H40 H 0.3468 0.3984 0.8157 0.026 Uiso 1 1 calc R
C41 C 0.5114(4) 0.37525(13) 0.7588(2) 0.0276(9) Uani 1 1 d .
H41 H 0.5528 0.3572 0.7980 0.033 Uiso 1 1 calc R
C42 C 0.5784(4) 0.37657(14) 0.6906(2) 0.0286(9) Uani 1 1 d .
H42 H 0.6634 0.3593 0.6852 0.034 Uiso 1 1 calc R
C43 C 0.5236(4) 0.40195(13) 0.6331(2) 0.0225(8) Uani 1 1 d .
H43 H 0.5700 0.4027 0.5878 0.027 Uiso 1 1 calc R
C44 C 0.3960(4) 0.42730(12) 0.64146(18) 0.0157(7) Uani 1 1 d .

loop_
_atom_site_aniso_label
_atom_site_aniso_U_11
_atom_site_aniso_U_22
_atom_site_aniso_U_33
_atom_site_aniso_U_23
_atom_site_aniso_U_13
_atom_site_aniso_U_12
Cr1 0.0143(3) 0.0148(3) 0.0105(3) 0.0004(2) -0.0026(2) -0.0011(2)
Cr2 0.0149(3) 0.0142(3) 0.0110(3) -0.0001(2) -0.0009(2) -0.0002(2)
Si1 0.0227(6) 0.0148(5) 0.0118(5) 0.0007(4) -0.0062(4) -0.0034(4)
Si2 0.0309(6) 0.0162(5) 0.0144(5) 0.0014(4) 0.0024(4) -0.0036(4)
Cl1 0.0151(4) 0.0240(5) 0.0216(4) -0.0002(4) -0.0023(3) 0.0013(4)
Cl2 0.0184(5) 0.0168(4) 0.0157(4) -0.0007(3) -0.0036(3) -0.0014(3)
Cl3 0.0155(5) 0.0227(5) 0.0231(5) 0.0009(4) -0.0014(3) 0.0005(4)
Cl4 0.0186(5) 0.0158(4) 0.0160(4) 0.0019(3) -0.0007(3) -0.0011(3)
N1 0.0146(15) 0.0151(14) 0.0091(13) -0.0006(11) -0.0013(11) 0.0006(12)
N2 0.0116(15) 0.0175(15) 0.0075(13) -0.0007(11) 0.0001(11) 0.0003(12)
N3 0.0112(15) 0.0145(14) 0.0089(13) -0.0006(11) 0.0006(11) 0.0008(11)
N4 0.0174(16) 0.0134(14) 0.0124(14) -0.0009(11) -0.0021(12) -0.0003(12)
N5 0.0148(16) 0.0176(15) 0.0096(14) 0.0005(11) -0.0036(11) 0.0011(12)
N6 0.0135(15) 0.0166(15) 0.0091(13) 0.0001(11) -0.0041(11) 0.0004(12)
C1 0.0089(17) 0.0155(17) 0.0067(15) -0.0028(13) -0.0025(13) -0.0025(13)
C2 0.0173(19) 0.0195(18) 0.0085(16) 0.0013(13) -0.0017(14) -0.0028(15)
C3 0.0147(18) 0.0172(17) 0.0071(16) -0.0002(13) -0.0031(13) -0.0043(14)
C4 0.0165(19) 0.025(2) 0.0146(17) -0.0015(14) 0.0031(14) 0.0049(15)
C5 0.044(3) 0.029(2) 0.0150(19) -0.0062(16) 0.0017(17) 0.0074(19)
C6 0.018(2) 0.036(2) 0.042(3) -0.0013(19) 0.0030(18) 0.0043(18)
C7 0.025(2) 0.029(2) 0.0161(18) 0.0040(16) 0.0070(16) -0.0018(17)
C8 0.0180(19) 0.0151(18) 0.0173(17) 0.0036(14) -0.0054(14) -0.0014(14)
C9 0.0120(18) 0.0174(18) 0.0133(17) 0.0008(14) 0.0005(14) 0.0034(14)
C10 0.018(2) 0.0232(19) 0.0171(18) -0.0016(15) 0.0027(15) 0.0052(15)
C11 0.0122(19) 0.0225(19) 0.0240(19) -0.0003(16) -0.0001(15) -0.0012(15)
C12 0.035(2) 0.026(2) 0.021(2) 0.0056(16) -0.0134(17) -0.0116(18)
C13 0.046(3) 0.0167(19) 0.020(2) -0.0018(15) 0.0009(18) 0.0004(18)
C14 0.019(2) 0.0117(17) 0.0179(18) 0.0026(14) -0.0050(15) -0.0043(14)
C15 0.020(2) 0.0127(17) 0.0166(17) 0.0039(14) -0.0029(15) 0.0003(14)
C16 0.018(2) 0.0206(19) 0.0124(17) 0.0044(14) -0.0034(14) -0.0042(15)
C17 0.020(2) 0.0173(18) 0.0123(17) 0.0010(14) -0.0012(14) -0.0050(15)
C18 0.029(2) 0.023(2) 0.0169(18) 0.0001(15) 0.0031(16) -0.0088(17)
C19 0.029(2) 0.026(2) 0.032(2) -0.0030(17) 0.0164(18) -0.0034(18)
C20 0.021(2) 0.026(2) 0.038(2) 0.0069(18) 0.0080(18) 0.0030(17)
C21 0.0149(19) 0.0223(19) 0.0222(19) 0.0088(15) -0.0008(15) -0.0035(15)
C22 0.0174(19) 0.0151(17) 0.0142(17) 0.0050(14) -0.0001(14) -0.0038(14)
C23 0.0088(17) 0.0172(17) 0.0114(16) 0.0013(13) 0.0030(13) -0.0007(14)
C24 0.019(2) 0.0184(18) 0.0090(16) 0.0004(14) 0.0013(14) -0.0009(15)
C25 0.0143(18) 0.0161(17) 0.0111(16) -0.0030(13) 0.0021(13) -0.0043(14)
C26 0.020(2) 0.0194(19) 0.0153(18) 0.0008(14) -0.0052(15) 0.0055(15)
C27 0.041(3) 0.029(2) 0.0156(18) 0.0067(16) -0.0024(17) 0.0073(19)
C28 0.016(2) 0.034(2) 0.033(2) 0.0006(18) -0.0064(17) 0.0044(17)
C29 0.023(2) 0.028(2) 0.0174(18) -0.0057(16) -0.0068(16) 0.0002(16)
C30 0.017(2) 0.0189(19) 0.0232(19) -0.0030(15) 0.0005(15) 0.0001(15)
C31 0.0136(19) 0.0214(19) 0.0140(17) 0.0009(14) -0.0046(14) 0.0000(15)
C32 0.017(2) 0.023(2) 0.0187(19) 0.0021(15) -0.0030(15) 0.0037(15)
C33 0.014(2) 0.027(2) 0.026(2) 0.0024(16) -0.0019(15) -0.0005(16)
C34 0.063(3) 0.024(2) 0.023(2) 0.0027(17) -0.009(2) 0.003(2)
C35 0.059(3) 0.032(2) 0.029(2) -0.0043(19) 0.021(2) -0.021(2)
C36 0.022(2) 0.0132(17) 0.0174(18) -0.0009(14) -0.0016(15) -0.0051(15)
C37 0.022(2) 0.0128(17) 0.0217(19) -0.0017(14) -0.0047(15) 0.0007(15)
C38 0.021(2) 0.0165(18) 0.0169(18) -0.0040(14) 0.0042(15) -0.0002(15)
C39 0.020(2) 0.0149(18) 0.0137(17) -0.0037(14) -0.0038(14) -0.0042(14)
C40 0.028(2) 0.0203(19) 0.0159(18) -0.0034(15) -0.0054(15) -0.0032(17)
C41 0.030(2) 0.024(2) 0.027(2) -0.0023(16) -0.0179(18) 0.0006(17)
C42 0.018(2) 0.028(2) 0.040(2) -0.0114(18) -0.0107(18) 0.0021(17)
C43 0.016(2) 0.022(2) 0.029(2) -0.0116(16) 0.0025(16) -0.0048(16)
C44 0.0164(19) 0.0143(17) 0.0165(17) -0.0040(14) 0.0008(14) -0.0046(14)

loop_
_atom_type_symbol
_atom_type_description
_atom_type_scat_dispersion_real
_atom_type_scat_dispersion_imag
_atom_type_scat_source
C C 0.0033 0.0016 'International Tables Vol C Tables 4.2.6.8 and 6.1.1.4'
H H 0.0000 0.0000 'International Tables Vol C Tables 4.2.6.8 and 6.1.1.4'
N N 0.0061 0.0033 'International Tables Vol C Tables 4.2.6.8 and 6.1.1.4'
Si Si 0.0817 0.0704 'International Tables Vol C Tables 4.2.6.8 and 6.1.1.4'
Cl Cl 0.1484 0.1585 'International Tables Vol C Tables 4.2.6.8 and 6.1.1.4'
Cr Cr 0.3209 0.6236 'International Tables Vol C Tables 4.2.6.8 and 6.1.1.4'

loop_
_geom_angle_atom_site_label_1
_geom_angle_atom_site_label_2
_geom_angle_atom_site_label_3
_geom_angle
N1 Cr1 C14 75.61(11)
N1 Cr1 C15 103.70(11)
C14 Cr1 C15 37.38(12)
N1 Cr1 C22 90.29(11)
C14 Cr1 C22 37.68(12)
C15 Cr1 C22 60.86(12)
N1 Cr1 Cl2 102.87(8)
C14 Cr1 Cl2 139.71(10)
C15 Cr1 Cl2 148.78(9)
C22 Cr1 Cl2 103.03(9)
N1 Cr1 Cl1 97.49(8)
C14 Cr1 Cl1 121.93(10)
C15 Cr1 Cl1 94.19(10)
C22 Cr1 Cl1 155.02(9)
Cl2 Cr1 Cl1 98.32(4)
N1 Cr1 C16 136.90(11)
C14 Cr1 C16 61.80(12)
C15 Cr1 C16 35.85(11)
C22 Cr1 C16 60.24(12)
Cl2 Cr1 C16 113.45(9)
Cl1 Cr1 C16 99.34(9)
N1 Cr1 C17 126.06(11)
C14 Cr1 C17 61.18(12)
C15 Cr1 C17 59.12(12)
C22 Cr1 C17 35.80(11)
Cl2 Cr1 C17 91.78(8)
Cl1 Cr1 C17 131.70(9)
C16 Cr1 C17 35.17(12)
N1 Cr1 Si1 36.60(8)
C14 Cr1 Si1 40.85(9)
C15 Cr1 Si1 67.61(9)
C22 Cr1 Si1 67.91(9)
Cl2 Cr1 Si1 134.46(3)
Cl1 Cr1 Si1 105.41(3)
C16 Cr1 Si1 100.46(9)
C17 Cr1 Si1 100.12(8)
N4 Cr2 C36 75.40(11)
N4 Cr2 C37 103.61(12)
C36 Cr2 C37 37.49(13)
N4 Cr2 Cl4 103.70(8)
C36 Cr2 Cl4 140.28(10)
C37 Cr2 Cl4 148.39(9)
N4 Cr2 C44 90.58(11)
C36 Cr2 C44 37.95(12)
C37 Cr2 C44 60.87(12)
Cl4 Cr2 C44 103.28(9)
N4 Cr2 Cl3 97.83(8)
C36 Cr2 Cl3 121.30(10)
C37 Cr2 Cl3 93.41(10)
Cl4 Cr2 Cl3 98.33(4)
C44 Cr2 Cl3 154.22(9)
N4 Cr2 C38 137.02(11)
C36 Cr2 C38 62.13(12)
C37 Cr2 C38 36.02(12)
Cl4 Cr2 C38 112.79(9)
C44 Cr2 C38 60.15(12)
Cl3 Cr2 C38 98.54(9)
N4 Cr2 C39 126.05(12)
C36 Cr2 C39 61.49(12)
C37 Cr2 C39 59.39(12)
Cl4 Cr2 C39 91.43(8)
C44 Cr2 C39 35.50(11)
Cl3 Cr2 C39 131.21(9)
C38 Cr2 C39 35.40(12)
N4 Cr2 Si2 36.26(8)
C36 Cr2 Si2 40.64(9)
C37 Cr2 Si2 68.02(9)
Cl4 Cr2 Si2 134.62(4)
C44 Cr2 Si2 67.70(9)
Cl3 Cr2 Si2 106.05(4)
C38 Cr2 Si2 100.85(9)
C39 Cr2 Si2 99.92(9)
N1 Si1 C13 116.65(16)
N1 Si1 C12 113.32(15)
C13 Si1 C12 109.11(18)
N1 Si1 C14 92.80(13)
C13 Si1 C14 106.93(16)
C12 Si1 C14 117.39(17)
N1 Si1 Cr1 45.64(9)
C13 Si1 Cr1 110.42(13)
C12 Si1 Cr1 140.47(13)
C14 Si1 Cr1 49.65(10)
N4 Si2 C34 116.84(17)
N4 Si2 C35 113.45(17)
C34 Si2 C35 108.0(2)
N4 Si2 C36 92.94(14)
C34 Si2 C36 108.09(17)
C35 Si2 C36 117.13(18)
N4 Si2 Cr2 45.54(9)
C34 Si2 Cr2 112.67(15)
C35 Si2 Cr2 139.31(16)
C36 Si2 Cr2 49.45(10)
C1 N1 Si1 134.2(2)
C1 N1 Cr1 127.6(2)
Si1 N1 Cr1 97.77(12)
C1 N2 C2 109.5(3)
C1 N2 C4 121.7(3)
C2 N2 C4 128.6(3)
C1 N3 C3 109.6(3)
C1 N3 C9 121.1(3)
C3 N3 C9 129.1(3)
C23 N4 Si2 133.0(2)
C23 N4 Cr2 128.6(2)
Si2 N4 Cr2 98.20(12)
C23 N5 C24 108.9(3)
C23 N5 C26 121.8(3)
C24 N5 C26 129.1(3)
C23 N6 C25 109.8(3)
C23 N6 C31 121.7(3)
C25 N6 C31 128.4(3)
N1 C1 N2 127.8(3)
N1 C1 N3 126.0(3)
N2 C1 N3 106.3(3)
C3 C2 N2 107.4(3)
C3 C2 C7 127.9(3)
N2 C2 C7 124.6(3)
C2 C3 N3 107.3(3)
C2 C3 C8 128.5(3)
N3 C3 C8 124.2(3)
N2 C4 C6 112.7(3)
N2 C4 C5 110.8(3)
C6 C4 C5 113.2(3)
N3 C9 C11 110.7(3)
N3 C9 C10 112.9(3)
C11 C9 C10 112.2(3)
C15 C14 C22 106.1(3)
C15 C14 Si1 121.9(3)
C22 C14 Si1 122.3(2)
C15 C14 Cr1 73.31(19)
C22 C14 Cr1 74.57(19)
Si1 C14 Cr1 89.50(13)
C16 C15 C14 110.3(3)
C16 C15 Cr1 75.32(19)
C14 C15 Cr1 69.31(18)
C15 C16 C17 107.9(3)
C15 C16 Cr1 68.82(18)
C17 C16 Cr1 75.35(19)
C18 C17 C16 133.0(3)
C18 C17 C22 119.8(3)
C16 C17 C22 107.1(3)
C18 C17 Cr1 126.0(2)
C16 C17 Cr1 69.48(18)
C22 C17 Cr1 67.48(18)
C19 C18 C17 118.7(3)
C18 C19 C20 121.4(4)
C21 C20 C19 121.7(4)
C20 C21 C22 118.9(3)
C21 C22 C17 119.4(3)
C21 C22 C14 132.2(3)
C17 C22 C14 108.4(3)
C21 C22 Cr1 121.2(2)
C17 C22 Cr1 76.72(19)
C14 C22 Cr1 67.75(18)
N4 C23 N6 126.6(3)
N4 C23 N5 126.7(3)
N6 C23 N5 106.7(3)
C25 C24 N5 107.8(3)
C25 C24 C29 128.0(3)
N5 C24 C29 124.0(3)
C24 C25 N6 106.8(3)
C24 C25 C30 128.8(3)
N6 C25 C30 124.4(3)
N5 C26 C28 112.0(3)
N5 C26 C27 110.9(3)
C28 C26 C27 112.8(3)
N6 C31 C33 111.1(3)
N6 C31 C32 112.4(3)
C33 C31 C32 112.2(3)
C37 C36 C44 105.5(3)
C37 C36 Si2 123.3(3)
C44 C36 Si2 121.8(3)
C37 C36 Cr2 73.01(19)
C44 C36 Cr2 74.93(19)
Si2 C36 Cr2 89.91(13)
C38 C37 C36 110.7(3)
C38 C37 Cr2 75.43(19)
C36 C37 Cr2 69.50(19)
C37 C38 C39 107.7(3)
C37 C38 Cr2 68.55(18)
C39 C38 Cr2 75.37(19)
C40 C39 C44 120.0(3)
C40 C39 C38 132.8(3)
C44 C39 C38 107.1(3)
C40 C39 Cr2 125.4(2)
C44 C39 Cr2 68.04(18)
C38 C39 Cr2 69.23(18)
C41 C40 C39 118.6(3)
C40 C41 C42 121.6(3)
C43 C42 C41 121.4(4)
C42 C43 C44 119.0(3)
C43 C44 C39 119.3(3)
C43 C44 C36 131.8(3)
C39 C44 C36 108.8(3)
C43 C44 Cr2 120.7(2)
C39 C44 Cr2 76.46(19)
C36 C44 Cr2 67.12(18)

loop_
_geom_bond_atom_site_label_1
_geom_bond_atom_site_label_2
_geom_bond_distance
Cr1 N1 2.070(3)
Cr1 C14 2.186(3)
Cr1 C15 2.239(3)
Cr1 C22 2.277(3)
Cr1 Cl2 2.2917(10)
Cr1 Cl1 2.2941(10)
Cr1 C16 2.322(3)
Cr1 C17 2.399(3)
Cr1 Si1 2.8687(10)
Cr2 N4 2.070(3)
Cr2 C36 2.181(3)
Cr2 C37 2.227(3)
Cr2 Cl4 2.2841(10)
Cr2 C44 2.286(3)
Cr2 Cl3 2.2913(10)
Cr2 C38 2.316(3)
Cr2 C39 2.397(3)
Cr2 Si2 2.8706(11)
Si1 N1 1.726(3)
Si1 C13 1.851(4)
Si1 C12 1.867(4)
Si1 C14 1.876(3)
Si2 N4 1.715(3)
Si2 C34 1.850(4)
Si2 C35 1.851(4)
Si2 C36 1.869(3)
N1 C1 1.338(4)
N2 C1 1.358(4)
N2 C2 1.394(4)
N2 C4 1.478(4)
N3 C1 1.364(4)
N3 C3 1.391(4)
N3 C9 1.483(4)
N4 C23 1.347(4)
N5 C23 1.366(4)
N5 C24 1.399(4)
N5 C26 1.483(4)
N6 C23 1.351(4)
N6 C25 1.403(4)
N6 C31 1.488(4)
C2 C3 1.349(5)
C2 C7 1.500(5)
C3 C8 1.490(4)
C4 C6 1.522(5)
C4 C5 1.522(5)
C9 C11 1.519(4)
C9 C10 1.525(4)
C14 C15 1.419(5)
C14 C22 1.444(5)
C15 C16 1.406(5)
C16 C17 1.428(5)
C17 C18 1.416(5)
C17 C22 1.442(4)
C18 C19 1.367(5)
C19 C20 1.414(5)
C20 C21 1.362(5)
C21 C22 1.419(5)
C24 C25 1.346(5)
C24 C29 1.494(4)
C25 C30 1.482(5)
C26 C28 1.519(5)
C26 C27 1.521(5)
C31 C33 1.515(5)
C31 C32 1.524(5)
C36 C37 1.417(5)
C36 C44 1.456(5)
C37 C38 1.407(5)
C38 C39 1.435(5)
C39 C40 1.419(5)
C39 C44 1.431(5)
C40 C41 1.357(5)
C41 C42 1.419(6)
C42 C43 1.357(5)
C43 C44 1.420(5)

loop_
_geom_torsion_atom_site_label_1
_geom_torsion_atom_site_label_2
_geom_torsion_atom_site_label_3
_geom_torsion_atom_site_label_4
_geom_torsion
C14 Cr1 Si1 N1 156.97(19)
C15 Cr1 Si1 N1 -169.89(16)
C22 Cr1 Si1 N1 123.76(16)
Cl2 Cr1 Si1 N1 37.04(14)
Cl1 Cr1 Si1 N1 -81.70(13)
C16 Cr1 Si1 N1 175.47(16)
C17 Cr1 Si1 N1 139.70(15)
N1 Cr1 Si1 C13 107.78(18)
C14 Cr1 Si1 C13 -95.25(19)
C15 Cr1 Si1 C13 -62.12(16)
C22 Cr1 Si1 C13 -128.47(16)
Cl2 Cr1 Si1 C13 144.82(13)
Cl1 Cr1 Si1 C13 26.08(13)
C16 Cr1 Si1 C13 -76.75(16)
C17 Cr1 Si1 C13 -112.52(15)
N1 Cr1 Si1 C12 -71.6(2)
C14 Cr1 Si1 C12 85.4(2)
C15 Cr1 Si1 C12 118.5(2)
C22 Cr1 Si1 C12 52.1(2)
Cl2 Cr1 Si1 C12 -34.6(2)
Cl1 Cr1 Si1 C12 -153.32(19)
C16 Cr1 Si1 C12 103.8(2)
C17 Cr1 Si1 C12 68.1(2)
N1 Cr1 Si1 C14 -156.97(19)
C15 Cr1 Si1 C14 33.13(17)
C22 Cr1 Si1 C14 -33.21(16)
Cl2 Cr1 Si1 C14 -119.93(15)
Cl1 Cr1 Si1 C14 121.33(14)
C16 Cr1 Si1 C14 18.50(17)
C17 Cr1 Si1 C14 -17.27(16)
C36 Cr2 Si2 N4 159.1(2)
C37 Cr2 Si2 N4 -168.40(17)
Cl4 Cr2 Si2 N4 38.49(14)
C44 Cr2 Si2 N4 125.29(16)
Cl3 Cr2 Si2 N4 -81.23(13)
C38 Cr2 Si2 N4 176.50(16)
C39 Cr2 Si2 N4 140.50(16)
N4 Cr2 Si2 C34 106.00(19)
C36 Cr2 Si2 C34 -94.9(2)
C37 Cr2 Si2 C34 -62.40(17)
Cl4 Cr2 Si2 C34 144.49(14)
C44 Cr2 Si2 C34 -128.71(17)
Cl3 Cr2 Si2 C34 24.77(15)
C38 Cr2 Si2 C34 -77.50(17)
C39 Cr2 Si2 C34 -113.50(16)
N4 Cr2 Si2 C35 -73.4(2)
C36 Cr2 Si2 C35 85.7(3)
C37 Cr2 Si2 C35 118.2(2)
Cl4 Cr2 Si2 C35 -34.9(2)
C44 Cr2 Si2 C35 51.9(2)
Cl3 Cr2 Si2 C35 -154.6(2)
C38 Cr2 Si2 C35 103.1(2)
C39 Cr2 Si2 C35 67.1(2)
N4 Cr2 Si2 C36 -159.1(2)
C37 Cr2 Si2 C36 32.49(17)
Cl4 Cr2 Si2 C36 -120.62(15)
C44 Cr2 Si2 C36 -33.82(17)
Cl3 Cr2 Si2 C36 119.67(15)
C38 Cr2 Si2 C36 17.40(17)
C39 Cr2 Si2 C36 -18.60(17)
C13 Si1 N1 C1 80.2(3)
C12 Si1 N1 C1 -47.8(4)
C14 Si1 N1 C1 -169.3(3)
Cr1 Si1 N1 C1 173.4(4)
C13 Si1 N1 Cr1 -93.17(16)
C12 Si1 N1 Cr1 138.87(15)
C14 Si1 N1 Cr1 17.37(14)
C14 Cr1 N1 C1 170.7(3)
C15 Cr1 N1 C1 -164.4(3)
C22 Cr1 N1 C1 135.6(3)
Cl2 Cr1 N1 C1 32.2(3)
Cl1 Cr1 N1 C1 -68.2(3)
C16 Cr1 N1 C1 179.5(2)
C17 Cr1 N1 C1 134.0(3)
Si1 Cr1 N1 C1 -174.0(3)
C14 Cr1 N1 Si1 -15.31(13)
C15 Cr1 N1 Si1 9.61(15)
C22 Cr1 N1 Si1 -50.39(14)
Cl2 Cr1 N1 Si1 -153.83(9)
Cl1 Cr1 N1 Si1 105.81(11)
C16 Cr1 N1 Si1 -6.5(2)
C17 Cr1 N1 Si1 -51.96(18)
C34 Si2 N4 C23 79.8(4)
C35 Si2 N4 C23 -46.9(4)
C36 Si2 N4 C23 -168.3(3)
Cr2 Si2 N4 C23 176.0(4)
C34 Si2 N4 Cr2 -96.24(18)
C35 Si2 N4 Cr2 137.08(18)
C36 Si2 N4 Cr2 15.75(15)
C36 Cr2 N4 C23 169.9(3)
C37 Cr2 N4 C23 -165.2(3)
Cl4 Cr2 N4 C23 30.9(3)
C44 Cr2 N4 C23 134.7(3)
Cl3 Cr2 N4 C23 -69.7(3)
C38 Cr2 N4 C23 178.7(3)
C39 Cr2 N4 C23 132.9(3)
Si2 Cr2 N4 C23 -176.3(4)
C36 Cr2 N4 Si2 -13.89(13)
C37 Cr2 N4 Si2 11.06(16)
Cl4 Cr2 N4 Si2 -152.88(10)
C44 Cr2 N4 Si2 -49.05(14)
Cl3 Cr2 N4 Si2 106.51(11)
C38 Cr2 N4 Si2 -5.0(2)
C39 Cr2 N4 Si2 -50.79(18)
Si1 N1 C1 N2 -71.5(4)
Cr1 N1 C1 N2 100.2(3)
Si1 N1 C1 N3 108.2(4)
Cr1 N1 C1 N3 -80.1(4)
C2 N2 C1 N1 178.1(3)
C4 N2 C1 N1 2.1(5)
C2 N2 C1 N3 -1.6(3)
C4 N2 C1 N3 -177.6(3)
C3 N3 C1 N1 -178.5(3)
C9 N3 C1 N1 -3.4(5)
C3 N3 C1 N2 1.3(3)
C9 N3 C1 N2 176.3(3)
C1 N2 C2 C3 1.4(3)
C4 N2 C2 C3 177.0(3)
C1 N2 C2 C7 177.4(3)
C4 N2 C2 C7 -7.0(5)
N2 C2 C3 N3 -0.6(3)
C7 C2 C3 N3 -176.4(3)
N2 C2 C3 C8 176.8(3)
C7 C2 C3 C8 1.0(6)
C1 N3 C3 C2 -0.4(3)
C9 N3 C3 C2 -174.9(3)
C1 N3 C3 C8 -177.9(3)
C9 N3 C3 C8 7.5(5)
C1 N2 C4 C6 -126.8(3)
C2 N2 C4 C6 58.1(4)
C1 N2 C4 C5 105.2(3)
C2 N2 C4 C5 -69.9(4)
C1 N3 C9 C11 -99.2(3)
C3 N3 C9 C11 74.8(4)
C1 N3 C9 C10 134.0(3)
C3 N3 C9 C10 -52.0(4)
N1 Si1 C14 C15 -86.1(3)
C13 Si1 C14 C15 32.8(3)
C12 Si1 C14 C15 155.7(3)
Cr1 Si1 C14 C15 -69.9(3)
N1 Si1 C14 C22 55.1(3)
C13 Si1 C14 C22 174.0(3)
C12 Si1 C14 C22 -63.1(3)
Cr1 Si1 C14 C22 71.3(3)
N1 Si1 C14 Cr1 -16.26(13)
C13 Si1 C14 Cr1 102.71(16)
C12 Si1 C14 Cr1 -134.40(16)
N1 Cr1 C14 C15 137.6(2)
C22 Cr1 C14 C15 -112.5(3)
Cl2 Cr1 C14 C15 -129.38(18)
Cl1 Cr1 C14 C15 47.7(2)
C16 Cr1 C14 C15 -35.61(19)
C17 Cr1 C14 C15 -75.8(2)
Si1 Cr1 C14 C15 123.7(3)
N1 Cr1 C14 C22 -109.92(19)
C15 Cr1 C14 C22 112.5(3)
Cl2 Cr1 C14 C22 -16.9(2)
Cl1 Cr1 C14 C22 160.15(15)
C16 Cr1 C14 C22 76.9(2)
C17 Cr1 C14 C22 36.66(18)
Si1 Cr1 C14 C22 -123.9(2)
N1 Cr1 C14 Si1 13.93(12)
C15 Cr1 C14 Si1 -123.7(3)
C22 Cr1 C14 Si1 123.9(2)
Cl2 Cr1 C14 Si1 106.97(14)
Cl1 Cr1 C14 Si1 -76.00(13)
C16 Cr1 C14 Si1 -159.27(18)
C17 Cr1 C14 Si1 160.52(18)
C22 C14 C15 C16 -3.3(4)
Si1 C14 C15 C16 143.3(3)
Cr1 C14 C15 C16 64.6(2)
C22 C14 C15 Cr1 -67.9(2)
Si1 C14 C15 Cr1 78.6(2)
N1 Cr1 C15 C16 -161.1(2)
C14 Cr1 C15 C16 -118.8(3)
C22 Cr1 C15 C16 -78.5(2)
Cl2 Cr1 C15 C16 -13.5(3)
Cl1 Cr1 C15 C16 100.15(19)
C17 Cr1 C15 C16 -37.01(19)
Si1 Cr1 C15 C16 -154.9(2)
N1 Cr1 C15 C14 -42.3(2)
C22 Cr1 C15 C14 40.28(19)
Cl2 Cr1 C15 C14 105.3(2)
Cl1 Cr1 C15 C14 -141.02(19)
C16 Cr1 C15 C14 118.8(3)
C17 Cr1 C15 C14 81.8(2)
Si1 Cr1 C15 C14 -36.07(17)
C14 C15 C16 C17 4.9(4)
Cr1 C15 C16 C17 65.8(2)
C14 C15 C16 Cr1 -60.9(2)
N1 Cr1 C16 C15 27.5(3)
C14 Cr1 C16 C15 37.1(2)
C22 Cr1 C16 C15 80.4(2)
Cl2 Cr1 C16 C15 172.43(18)
Cl1 Cr1 C16 C15 -84.2(2)
C17 Cr1 C16 C15 116.3(3)
Si1 Cr1 C16 C15 23.5(2)
N1 Cr1 C16 C17 -88.8(2)
C14 Cr1 C16 C17 -79.1(2)
C15 Cr1 C16 C17 -116.3(3)
C22 Cr1 C16 C17 -35.85(19)
Cl2 Cr1 C16 C17 56.2(2)
Cl1 Cr1 C16 C17 159.53(17)
Si1 Cr1 C16 C17 -92.75(18)
C15 C16 C17 C18 177.9(4)
Cr1 C16 C17 C18 -120.6(4)
C15 C16 C17 C22 -4.4(4)
Cr1 C16 C17 C22 57.1(2)
C15 C16 C17 Cr1 -61.5(2)
N1 Cr1 C17 C18 -108.7(3)
C14 Cr1 C17 C18 -150.0(4)
C15 Cr1 C17 C18 166.7(4)
C22 Cr1 C17 C18 -111.4(4)
Cl2 Cr1 C17 C18 -1.4(3)
Cl1 Cr1 C17 C18 101.4(3)
C16 Cr1 C17 C18 129.0(4)
Si1 Cr1 C17 C18 -137.2(3)
N1 Cr1 C17 C16 122.3(2)
C14 Cr1 C17 C16 81.0(2)
C15 Cr1 C17 C16 37.73(19)
C22 Cr1 C17 C16 119.6(3)
Cl2 Cr1 C17 C16 -130.32(18)
Cl1 Cr1 C17 C16 -27.5(2)
Si1 Cr1 C17 C16 93.84(18)
N1 Cr1 C17 C22 2.7(2)
C14 Cr1 C17 C22 -38.60(19)
C15 Cr1 C17 C22 -81.9(2)
Cl2 Cr1 C17 C22 110.04(19)
Cl1 Cr1 C17 C22 -147.16(17)
C16 Cr1 C17 C22 -119.6(3)
Si1 Cr1 C17 C22 -25.80(19)
C16 C17 C18 C19 175.4(4)
C22 C17 C18 C19 -2.1(5)
Cr1 C17 C18 C19 80.5(4)
C17 C18 C19 C20 1.8(5)
C18 C19 C20 C21 -0.5(6)
C19 C20 C21 C22 -0.5(5)
C20 C21 C22 C17 0.2(5)
C20 C21 C22 C14 -179.0(3)
C20 C21 C22 Cr1 -91.7(4)
C18 C17 C22 C21 1.1(5)
C16 C17 C22 C21 -177.0(3)
Cr1 C17 C22 C21 -118.6(3)
C18 C17 C22 C14 -179.6(3)
C16 C17 C22 C14 2.4(4)
Cr1 C17 C22 C14 60.7(2)
C18 C17 C22 Cr1 119.7(3)
C16 C17 C22 Cr1 -58.4(2)
C15 C14 C22 C21 179.7(3)
Si1 C14 C22 C21 33.4(5)
Cr1 C14 C22 C21 112.7(4)
C15 C14 C22 C17 0.5(4)
Si1 C14 C22 C17 -145.9(2)
Cr1 C14 C22 C17 -66.6(2)
C15 C14 C22 Cr1 67.1(2)
Si1 C14 C22 Cr1 -79.3(2)
N1 Cr1 C22 C21 -61.3(3)
C14 Cr1 C22 C21 -126.9(4)
C15 Cr1 C22 C21 -166.9(3)
Cl2 Cr1 C22 C21 42.0(3)
Cl1 Cr1 C22 C21 -169.95(19)
C16 Cr1 C22 C21 151.7(3)
C17 Cr1 C22 C21 116.5(4)
Si1 Cr1 C22 C21 -91.0(3)
N1 Cr1 C22 C17 -177.8(2)
C14 Cr1 C22 C17 116.6(3)
C15 Cr1 C22 C17 76.6(2)
Cl2 Cr1 C22 C17 -74.54(19)
Cl1 Cr1 C22 C17 73.5(3)
C16 Cr1 C22 C17 35.22(19)
Si1 Cr1 C22 C17 152.5(2)
N1 Cr1 C22 C14 65.60(19)
C15 Cr1 C22 C14 -39.96(18)
Cl2 Cr1 C22 C14 168.88(17)
Cl1 Cr1 C22 C14 -43.0(3)
C16 Cr1 C22 C14 -81.4(2)
C17 Cr1 C22 C14 -116.6(3)
Si1 Cr1 C22 C14 35.89(16)
Si2 N4 C23 N6 104.7(4)
Cr2 N4 C23 N6 -80.4(4)
Si2 N4 C23 N5 -74.3(4)
Cr2 N4 C23 N5 100.6(4)
C25 N6 C23 N4 -177.2(3)
C31 N6 C23 N4 0.4(5)
C25 N6 C23 N5 2.0(4)
C31 N6 C23 N5 179.5(3)
C24 N5 C23 N4 177.2(3)
C26 N5 C23 N4 1.3(5)
C24 N5 C23 N6 -1.9(4)
C26 N5 C23 N6 -177.9(3)
C23 N5 C24 C25 1.2(4)
C26 N5 C24 C25 176.7(3)
C23 N5 C24 C29 176.8(3)
C26 N5 C24 C29 -7.7(5)
N5 C24 C25 N6 0.1(4)
C29 C24 C25 N6 -175.3(3)
N5 C24 C25 C30 -179.8(3)
C29 C24 C25 C30 4.8(6)
C23 N6 C25 C24 -1.3(4)
C31 N6 C25 C24 -178.6(3)
C23 N6 C25 C30 178.6(3)
C31 N6 C25 C30 1.2(5)
C23 N5 C26 C28 -123.9(3)
C24 N5 C26 C28 61.1(4)
C23 N5 C26 C27 109.0(3)
C24 N5 C26 C27 -66.0(4)
C23 N6 C31 C33 -102.0(4)
C25 N6 C31 C33 75.1(4)
C23 N6 C31 C32 131.3(3)
C25 N6 C31 C32 -51.6(4)
N4 Si2 C36 C37 -84.2(3)
C34 Si2 C36 C37 35.3(3)
C35 Si2 C36 C37 157.5(3)
Cr2 Si2 C36 C37 -69.5(3)
N4 Si2 C36 C44 57.4(3)
C34 Si2 C36 C44 176.9(3)
C35 Si2 C36 C44 -60.9(3)
Cr2 Si2 C36 C44 72.1(3)
N4 Si2 C36 Cr2 -14.77(14)
C34 Si2 C36 Cr2 104.73(18)
C35 Si2 C36 Cr2 -133.07(18)
N4 Cr2 C36 C37 137.7(2)
Cl4 Cr2 C36 C37 -128.35(18)
C44 Cr2 C36 C37 -111.8(3)
Cl3 Cr2 C36 C37 47.3(2)
C38 Cr2 C36 C37 -35.53(19)
C39 Cr2 C36 C37 -75.9(2)
Si2 Cr2 C36 C37 125.1(2)
N4 Cr2 C36 C44 -110.6(2)
C37 Cr2 C36 C44 111.8(3)
Cl4 Cr2 C36 C44 -16.6(3)
Cl3 Cr2 C36 C44 159.08(16)
C38 Cr2 C36 C44 76.3(2)
C39 Cr2 C36 C44 35.90(18)
Si2 Cr2 C36 C44 -123.1(2)
N4 Cr2 C36 Si2 12.59(12)
C37 Cr2 C36 Si2 -125.1(2)
Cl4 Cr2 C36 Si2 106.58(14)
C44 Cr2 C36 Si2 123.1(2)
Cl3 Cr2 C36 Si2 -77.77(14)
C38 Cr2 C36 Si2 -160.60(19)
C39 Cr2 C36 Si2 159.05(19)
C44 C36 C37 C38 -3.9(4)
Si2 C36 C37 C38 143.0(3)
Cr2 C36 C37 C38 64.6(2)
C44 C36 C37 Cr2 -68.5(2)
Si2 C36 C37 Cr2 78.3(2)
N4 Cr2 C37 C38 -161.2(2)
C36 Cr2 C37 C38 -119.1(3)
Cl4 Cr2 C37 C38 -12.1(3)
C44 Cr2 C37 C38 -78.3(2)
Cl3 Cr2 C37 C38 99.8(2)
C39 Cr2 C37 C38 -37.2(2)
Si2 Cr2 C37 C38 -154.2(2)
N4 Cr2 C37 C36 -42.1(2)
Cl4 Cr2 C37 C36 107.0(2)
C44 Cr2 C37 C36 40.83(19)
Cl3 Cr2 C37 C36 -141.02(18)
C38 Cr2 C37 C36 119.1(3)
C39 Cr2 C37 C36 82.0(2)
Si2 Cr2 C37 C36 -35.08(17)
C36 C37 C38 C39 4.8(4)
Cr2 C37 C38 C39 65.8(2)
C36 C37 C38 Cr2 -61.0(2)
N4 Cr2 C38 C37 27.3(3)
C36 Cr2 C38 C37 37.0(2)
Cl4 Cr2 C38 C37 173.15(18)
C44 Cr2 C38 C37 80.5(2)
Cl3 Cr2 C38 C37 -84.0(2)
C39 Cr2 C38 C37 116.1(3)
Si2 Cr2 C38 C37 24.2(2)
N4 Cr2 C38 C39 -88.9(2)
C36 Cr2 C38 C39 -79.2(2)
C37 Cr2 C38 C39 -116.1(3)
Cl4 Cr2 C38 C39 57.0(2)
C44 Cr2 C38 C39 -35.63(19)
Cl3 Cr2 C38 C39 159.85(18)
Si2 Cr2 C38 C39 -91.89(19)
C37 C38 C39 C40 179.1(3)
Cr2 C38 C39 C40 -119.6(4)
C37 C38 C39 C44 -3.7(4)
Cr2 C38 C39 C44 57.6(2)
C37 C38 C39 Cr2 -61.3(2)
N4 Cr2 C39 C40 -109.0(3)
C36 Cr2 C39 C40 -150.4(4)
C37 Cr2 C39 C40 166.3(4)
Cl4 Cr2 C39 C40 -0.9(3)
C44 Cr2 C39 C40 -112.1(4)
Cl3 Cr2 C39 C40 101.5(3)
C38 Cr2 C39 C40 128.4(4)
Si2 Cr2 C39 C40 -136.8(3)
N4 Cr2 C39 C44 3.0(2)
C36 Cr2 C39 C44 -38.4(2)
C37 Cr2 C39 C44 -81.7(2)
Cl4 Cr2 C39 C44 111.15(19)
Cl3 Cr2 C39 C44 -146.46(17)
C38 Cr2 C39 C44 -119.5(3)
Si2 Cr2 C39 C44 -24.72(19)
N4 Cr2 C39 C38 122.5(2)
C36 Cr2 C39 C38 81.1(2)
C37 Cr2 C39 C38 37.8(2)
Cl4 Cr2 C39 C38 -129.32(19)
C44 Cr2 C39 C38 119.5(3)
Cl3 Cr2 C39 C38 -26.9(2)
Si2 Cr2 C39 C38 94.82(19)
C44 C39 C40 C41 -1.8(5)
C38 C39 C40 C41 175.2(4)
Cr2 C39 C40 C41 81.4(4)
C39 C40 C41 C42 1.0(5)
C40 C41 C42 C43 0.2(6)
C41 C42 C43 C44 -0.5(5)
C42 C43 C44 C39 -0.3(5)
C42 C43 C44 C36 -177.2(3)
C42 C43 C44 Cr2 -91.5(4)
C40 C39 C44 C43 1.4(5)
C38 C39 C44 C43 -176.2(3)
Cr2 C39 C44 C43 -117.9(3)
C40 C39 C44 C36 179.0(3)
C38 C39 C44 C36 1.4(4)
Cr2 C39 C44 C36 59.7(2)
C40 C39 C44 Cr2 119.3(3)
C38 C39 C44 Cr2 -58.4(2)
C37 C36 C44 C43 178.6(3)
Si2 C36 C44 C43 31.2(5)
Cr2 C36 C44 C43 111.5(4)
C37 C36 C44 C39 1.5(4)
Si2 C36 C44 C39 -145.9(3)
Cr2 C36 C44 C39 -65.7(2)
C37 C36 C44 Cr2 67.1(2)
Si2 C36 C44 Cr2 -80.3(2)
N4 Cr2 C44 C43 -61.3(3)
C36 Cr2 C44 C43 -126.2(4)
C37 Cr2 C44 C43 -166.6(3)
Cl4 Cr2 C44 C43 43.0(3)
Cl3 Cr2 C44 C43 -170.8(2)
C38 Cr2 C44 C43 151.8(3)
C39 Cr2 C44 C43 116.3(4)
Si2 Cr2 C44 C43 -90.1(3)
N4 Cr2 C44 C39 -177.6(2)
C36 Cr2 C44 C39 117.5(3)
C37 Cr2 C44 C39 77.1(2)
Cl4 Cr2 C44 C39 -73.34(19)
Cl3 Cr2 C44 C39 72.9(3)
C38 Cr2 C44 C39 35.53(19)
Si2 Cr2 C44 C39 153.6(2)
N4 Cr2 C44 C36 65.0(2)
C37 Cr2 C44 C36 -40.32(19)
Cl4 Cr2 C44 C36 169.21(17)
Cl3 Cr2 C44 C36 -44.6(3)
C38 Cr2 C44 C36 -81.9(2)
C39 Cr2 C44 C36 -117.5(3)
Si2 Cr2 C44 C36 36.11(17)
